data_4312858
loop_
_publ_author_name
'Richard Y. C. Shin'
'Martin A. Bennett'
'Lai Yoong Goh'
'Wei Chen'
'David C. R. Hockless'
'Weng Kee Leong'
'Kazushi Mashima'
'Anthony C. Willis'

_publ_section_title
;
 Arene-Ruthenium Complexes of an Acyclic Thiolate-Thioether and Tridentate
 Thioether Derivatives Resulting from Ring-Closure Reactions
;
_journal_name_full 'Inorganic Chemistry'
_journal_page_first 96
_journal_page_last 106
_journal_paper_doi 10.1021/ic0203419
_journal_volume 42
_journal_year 2003
_chemical_formula_sum 'C22 H40 F12 N2 O4 P2 Ru S3'
_chemical_formula_weight 883.75
_chemical_name_systematic
;
  ?
;
_space_group_IT_number 14
_symmetry_cell_setting monoclinic
_symmetry_space_group_name_Hall '-P 2ybc'
_symmetry_space_group_name_H-M 'P 1 21/c 1'
_atom_sites_solution_hydrogens geom
_atom_sites_solution_primary direct
_atom_sites_solution_secondary difmap
_audit_creation_method SHELXL-97
_cell_angle_alpha 90.00
_cell_angle_beta 107.4450(10)
_cell_angle_gamma 90.00
_cell_formula_units_Z 4
_cell_length_a 10.6608(4)
_cell_length_b 31.0220(13)
_cell_length_c 10.5648(4)
_cell_measurement_reflns_used 4544
_cell_measurement_temperature 193(2)
_cell_measurement_theta_max 24.70
_cell_measurement_theta_min 2.40
_cell_volume 3333.3(2)
_computing_cell_refinement 'Bruker XSCANS'
_computing_data_collection 'Bruker XSCANS'
_computing_data_reduction 'Bruker SHELXTL'
_computing_molecular_graphics 'Bruker SHELXTL'
_computing_publication_material 'Bruker SHELXTL'
_computing_structure_refinement 'Bruker SHELXTL'
_computing_structure_solution 'Bruker SHELXTL'
_diffrn_ambient_temperature 193(2)
_diffrn_measured_fraction_theta_full 0.934
_diffrn_measured_fraction_theta_max 0.934
_diffrn_measurement_device_type 'Bruker P4'
_diffrn_measurement_method '\w scans'
_diffrn_radiation_monochromator graphite
_diffrn_radiation_source 'fine-focus sealed tube'
_diffrn_radiation_type MoK\a
_diffrn_radiation_wavelength 0.71073
_diffrn_reflns_av_R_equivalents 0.0634
_diffrn_reflns_av_sigmaI/netI 0.0617
_diffrn_reflns_limit_h_max 14
_diffrn_reflns_limit_h_min -14
_diffrn_reflns_limit_k_max 43
_diffrn_reflns_limit_k_min 0
_diffrn_reflns_limit_l_max 14
_diffrn_reflns_limit_l_min 0
_diffrn_reflns_number 34159
_diffrn_reflns_theta_full 29.91
_diffrn_reflns_theta_max 29.91
_diffrn_reflns_theta_min 2.00
_exptl_absorpt_coefficient_mu 0.855
_exptl_absorpt_correction_T_max 0.8970
_exptl_absorpt_correction_T_min 0.8084
_exptl_absorpt_correction_type SADABS
_exptl_crystal_colour yellow
_exptl_crystal_density_diffrn 1.761
_exptl_crystal_density_method 'not measured'
_exptl_crystal_description block
_exptl_crystal_F_000 1792
_exptl_crystal_size_max 0.26
_exptl_crystal_size_mid 0.19
_exptl_crystal_size_min 0.13
_refine_diff_density_max 1.273
_refine_diff_density_min -0.967
_refine_diff_density_rms 0.136
_refine_ls_extinction_method none
_refine_ls_goodness_of_fit_ref 1.157
_refine_ls_hydrogen_treatment mixed
_refine_ls_matrix_type full
_refine_ls_number_parameters 411
_refine_ls_number_reflns 8987
_refine_ls_number_restraints 120
_refine_ls_restrained_S_all 1.270
_refine_ls_R_factor_all 0.0928
_refine_ls_R_factor_gt 0.0745
_refine_ls_shift/su_max 0.037
_refine_ls_shift/su_mean 0.005
_refine_ls_structure_factor_coef Fsqd
_refine_ls_weighting_details 'calc w=1/[\s^2^(Fo^2^)+(0.0568P)^2^+8.9070P] where P=(Fo^2^+2Fc^2^)/3'
_refine_ls_weighting_scheme calc
_refine_ls_wR_factor_gt 0.1480
_refine_ls_wR_factor_ref 0.1562
_reflns_number_gt 7449
_reflns_number_total 8987
_reflns_threshold_expression >2sigma(I)
_cod_data_source_file ic0203419_8.cif
_cod_data_source_block rs8=(16)(PF6)2
_cod_depositor_comments
;
The following automatic conversions were performed:

'_symmetry_cell_setting' value 'Monoclinic' changed to 'monoclinic'
according to the built-in table from CIF Core dictionary named
'cif_core.dic' version 2.4.1 from 2010-06-29.

Automatic conversion script
Id: cif_fix_values 1646 2011-03-28 12:23:43Z adriana 
;
_cod_original_sg_symbol_H-M 'P 1 21/c 1 '
_cod_database_code 4312858

loop_
_symmetry_equiv_pos_as_xyz
'x, y, z'
'-x, y+1/2, -z+1/2'
'-x, -y, -z'
'x, -y-1/2, z-1/2'

loop_
_atom_site_label
_atom_site_type_symbol
_atom_site_fract_x
_atom_site_fract_y
_atom_site_fract_z
_atom_site_U_iso_or_equiv
_atom_site_adp_type
_atom_site_occupancy
_atom_site_symmetry_multiplicity
_atom_site_calc_flag
_atom_site_refinement_flags
_atom_site_disorder_assembly
_atom_site_disorder_group
Ru1 Ru 0.81267(4) 0.124153(12) 0.51558(4) 0.01665(11) Uani 1 1 d . . .
S1 S 0.61656(13) 0.10581(4) 0.55360(13) 0.0252(3) Uani 1 1 d . . .
S2 S 0.69257(13) 0.17502(4) 0.36464(13) 0.0258(3) Uani 1 1 d . . .
S3 S 0.77435(13) 0.06419(4) 0.37462(13) 0.0252(3) Uani 1 1 d . . .
C1 C 0.5438(6) 0.18067(19) 0.4150(6) 0.0350(13) Uani 1 1 d . . .
H1A H 0.5637 0.1974 0.4962 0.042 Uiso 1 1 calc R . .
H1B H 0.4779 0.1962 0.3468 0.042 Uiso 1 1 calc R . .
C2 C 0.4895(5) 0.13757(19) 0.4373(6) 0.0340(13) Uani 1 1 d . . .
H2A H 0.4579 0.1223 0.3536 0.041 Uiso 1 1 calc R . .
H2B H 0.4160 0.1417 0.4723 0.041 Uiso 1 1 calc R . .
C3 C 0.5765(6) 0.05231(17) 0.4827(6) 0.0325(12) Uani 1 1 d . . .
H3A H 0.6274 0.0311 0.5443 0.039 Uiso 1 1 calc R . .
H3B H 0.4842 0.0465 0.4701 0.039 Uiso 1 1 calc R . .
C4 C 0.6044(5) 0.04783(19) 0.3521(6) 0.0338(13) Uani 1 1 d . . .
H4A H 0.5449 0.0659 0.2859 0.041 Uiso 1 1 calc R . .
H4B H 0.5917 0.0182 0.3220 0.041 Uiso 1 1 calc R . .
C5 C 0.7771(6) 0.0724(2) 0.2035(5) 0.0357(13) Uani 1 1 d . . .
H5A H 0.8316 0.0502 0.1819 0.043 Uiso 1 1 calc R . .
H5B H 0.6886 0.0688 0.1442 0.043 Uiso 1 1 calc R . .
C6 C 0.8282(6) 0.1161(2) 0.1783(5) 0.0377(14) Uani 1 1 d . . .
H6A H 0.8791 0.1125 0.1167 0.045 Uiso 1 1 calc R . .
H6B H 0.8873 0.1268 0.2611 0.045 Uiso 1 1 calc R . .
C7 C 0.7227(6) 0.1501(2) 0.1226(6) 0.0400(14) Uani 1 1 d . . .
H7A H 0.7660 0.1776 0.1220 0.048 Uiso 1 1 calc R . .
H7B H 0.6770 0.1428 0.0311 0.048 Uiso 1 1 calc R . .
C8 C 0.6205(6) 0.15601(19) 0.1958(5) 0.0315(12) Uani 1 1 d . . .
H8A H 0.5768 0.1287 0.1977 0.038 Uiso 1 1 calc R . .
H8B H 0.5548 0.1765 0.1477 0.038 Uiso 1 1 calc R . .
C9 C 0.9236(6) 0.17924(17) 0.6357(5) 0.0294(11) Uani 1 1 d . . .
C10 C 0.8860(5) 0.15089(17) 0.7226(5) 0.0251(11) Uani 1 1 d . . .
C11 C 0.9227(5) 0.10620(16) 0.7262(5) 0.0233(10) Uani 1 1 d . . .
C12 C 0.9955(5) 0.09085(17) 0.6447(5) 0.0245(10) Uani 1 1 d . . .
C13 C 1.0352(5) 0.12007(18) 0.5564(5) 0.0271(11) Uani 1 1 d . . .
C14 C 0.9980(5) 0.16382(19) 0.5518(5) 0.0286(12) Uani 1 1 d . . .
C15 C 0.8900(8) 0.22660(19) 0.6367(7) 0.0493(17) Uani 1 1 d . . .
H15A H 0.8076 0.2298 0.6550 0.074 Uiso 1 1 calc R . .
H15B H 0.8835 0.2390 0.5517 0.074 Uiso 1 1 calc R . .
H15C H 0.9577 0.2411 0.7041 0.074 Uiso 1 1 calc R . .
C16 C 0.8093(6) 0.1663(2) 0.8122(6) 0.0372(14) Uani 1 1 d . . .
H16A H 0.8689 0.1736 0.8973 0.056 Uiso 1 1 calc R . .
H16B H 0.7512 0.1439 0.8227 0.056 Uiso 1 1 calc R . .
H16C H 0.7588 0.1913 0.7739 0.056 Uiso 1 1 calc R . .
C17 C 0.8850(7) 0.0762(2) 0.8210(6) 0.0411(15) Uani 1 1 d . . .
H17A H 0.8976 0.0469 0.7983 0.062 Uiso 1 1 calc R . .
H17B H 0.7943 0.0806 0.8152 0.062 Uiso 1 1 calc R . .
H17C H 0.9390 0.0820 0.9099 0.062 Uiso 1 1 calc R . .
C18 C 1.0361(6) 0.0443(2) 0.6478(7) 0.0392(14) Uani 1 1 d . . .
H18A H 1.1185 0.0403 0.7154 0.059 Uiso 1 1 calc R . .
H18B H 1.0453 0.0364 0.5631 0.059 Uiso 1 1 calc R . .
H18C H 0.9703 0.0265 0.6667 0.059 Uiso 1 1 calc R . .
C19 C 1.1179(6) 0.1033(3) 0.4745(6) 0.0471(17) Uani 1 1 d . . .
H19A H 1.1261 0.1251 0.4130 0.071 Uiso 1 1 calc R . .
H19B H 1.0770 0.0782 0.4265 0.071 Uiso 1 1 calc R . .
H19C H 1.2036 0.0958 0.5317 0.071 Uiso 1 1 calc R . .
C20 C 1.0372(7) 0.1953(2) 0.4620(7) 0.0464(17) Uani 1 1 d . . .
H20A H 1.0548 0.1799 0.3902 0.070 Uiso 1 1 calc R . .
H20B H 1.1148 0.2105 0.5114 0.070 Uiso 1 1 calc R . .
H20C H 0.9670 0.2154 0.4270 0.070 Uiso 1 1 calc R . .
P1 P 0.43900(14) 0.07190(5) 0.83537(14) 0.0268(3) Uani 1 1 d . . .
P2 P 0.17735(14) 0.17138(5) 0.10913(15) 0.0293(3) Uani 1 1 d . . .
F11 F 0.5027(4) 0.11691(11) 0.8159(4) 0.0446(6) Uani 1 1 d . . .
F12 F 0.3740(4) 0.02683(11) 0.8544(4) 0.0446(6) Uani 1 1 d . . .
F13 F 0.5769(4) 0.04922(13) 0.8575(4) 0.0502(7) Uani 1 1 d . . .
F14 F 0.2999(4) 0.09464(13) 0.8122(4) 0.0502(7) Uani 1 1 d . . .
F15 F 0.4039(4) 0.06238(13) 0.6793(3) 0.0457(6) Uani 1 1 d . . .
F16 F 0.4733(4) 0.08095(13) 0.9905(3) 0.0457(6) Uani 1 1 d . . .
F21 F 0.3155(4) 0.15705(18) 0.1014(5) 0.0826(12) Uani 1 1 d D A .
F22 F 0.0375(4) 0.18505(18) 0.1199(5) 0.0826(12) Uani 1 1 d D A .
F23 F 0.1098(11) 0.1321(4) 0.0215(19) 0.134(7) Uani 0.50 1 d PD A 1
F24 F 0.2350(10) 0.2114(4) 0.182(2) 0.134(7) Uani 0.50 1 d PD A 1
F25 F 0.2027(11) 0.1425(5) 0.2307(12) 0.097(5) Uani 0.50 1 d PD A 1
F26 F 0.1389(11) 0.1972(6) -0.0290(11) 0.097(5) Uani 0.50 1 d PD A 1
F33 F 0.1217(10) 0.1500(6) -0.0236(11) 0.093(4) Uani 0.50 1 d PD A 2
F34 F 0.2383(9) 0.1895(6) 0.2581(11) 0.093(4) Uani 0.50 1 d PD A 2
F35 F 0.1634(17) 0.1283(4) 0.1760(19) 0.158(8) Uani 0.50 1 d PD A 2
F36 F 0.1927(18) 0.2140(3) 0.051(2) 0.158(8) Uani 0.50 1 d PD A 2
C101 C 0.2371(7) 0.0385(2) 0.0707(7) 0.0454(16) Uani 1 1 d . . .
H10A H 0.1759 0.0258 -0.0063 0.068 Uiso 1 1 calc R . .
H10B H 0.3185 0.0228 0.0927 0.068 Uiso 1 1 calc R . .
H10C H 0.2527 0.0680 0.0524 0.068 Uiso 1 1 calc R . .
C102 C 0.3412(8) 0.2045(2) 0.8269(8) 0.058(2) Uani 1 1 d . . .
H10D H 0.3964 0.2009 0.9166 0.086 Uiso 1 1 calc R . .
H10E H 0.2866 0.1795 0.8004 0.086 Uiso 1 1 calc R . .
H10F H 0.2869 0.2295 0.8213 0.086 Uiso 1 1 calc R . .
N101 N 0.1823(5) 0.03660(16) 0.1828(5) 0.0364(11) Uani 1 1 d . . .
N102 N 0.4234(10) 0.2098(2) 0.7390(10) 0.076(2) Uani 1 1 d . . .
O101 O 0.2579(6) 0.03458(19) 0.2945(5) 0.0635(15) Uani 1 1 d . . .
O102 O 0.0639(5) 0.03631(16) 0.1586(6) 0.0563(13) Uani 1 1 d . . .
O103 O 0.5246(9) 0.2242(3) 0.7751(15) 0.170(6) Uani 1 1 d . . .
O104 O 0.3707(11) 0.1964(3) 0.6231(9) 0.127(4) Uani 1 1 d . . .

loop_
_atom_site_aniso_label
_atom_site_aniso_U_11
_atom_site_aniso_U_22
_atom_site_aniso_U_33
_atom_site_aniso_U_23
_atom_site_aniso_U_13
_atom_site_aniso_U_12
Ru1 0.01734(19) 0.01724(18) 0.01587(18) -0.00202(14) 0.00577(13) -0.00287(15)
S1 0.0233(6) 0.0312(7) 0.0237(6) -0.0030(5) 0.0108(5) -0.0073(5)
S2 0.0286(7) 0.0223(6) 0.0250(6) 0.0024(5) 0.0057(5) 0.0005(5)
S3 0.0245(6) 0.0240(6) 0.0258(6) -0.0082(5) 0.0057(5) -0.0007(5)
C1 0.028(3) 0.037(3) 0.041(3) -0.003(3) 0.012(2) 0.012(2)
C2 0.021(3) 0.041(3) 0.041(3) -0.003(3) 0.010(2) 0.004(2)
C3 0.031(3) 0.027(3) 0.041(3) -0.005(2) 0.012(2) -0.016(2)
C4 0.026(3) 0.032(3) 0.042(3) -0.016(2) 0.008(2) -0.008(2)
C5 0.035(3) 0.050(4) 0.023(3) -0.013(2) 0.010(2) 0.003(3)
C6 0.030(3) 0.067(4) 0.019(3) -0.007(3) 0.011(2) -0.007(3)
C7 0.040(3) 0.057(4) 0.024(3) 0.003(3) 0.011(2) -0.012(3)
C8 0.028(3) 0.038(3) 0.023(3) 0.006(2) -0.001(2) 0.001(2)
C9 0.032(3) 0.028(3) 0.027(3) -0.005(2) 0.005(2) -0.007(2)
C10 0.023(3) 0.034(3) 0.017(2) -0.0074(19) 0.0045(19) -0.003(2)
C11 0.023(2) 0.027(2) 0.018(2) 0.0005(18) 0.0026(19) -0.006(2)
C12 0.019(2) 0.027(2) 0.022(2) -0.0022(19) -0.0020(19) 0.0006(19)
C13 0.018(2) 0.038(3) 0.023(2) -0.004(2) 0.0039(19) -0.005(2)
C14 0.022(3) 0.040(3) 0.023(2) 0.000(2) 0.004(2) -0.015(2)
C15 0.069(5) 0.024(3) 0.053(4) -0.011(3) 0.015(4) -0.010(3)
C16 0.036(3) 0.049(4) 0.027(3) -0.011(3) 0.011(2) 0.000(3)
C17 0.049(4) 0.046(4) 0.030(3) 0.009(3) 0.013(3) -0.005(3)
C18 0.027(3) 0.037(3) 0.047(4) -0.003(3) 0.000(3) 0.007(2)
C19 0.028(3) 0.083(5) 0.032(3) -0.005(3) 0.012(3) 0.011(3)
C20 0.047(4) 0.052(4) 0.042(4) 0.005(3) 0.017(3) -0.026(3)
P1 0.0253(7) 0.0273(7) 0.0288(7) -0.0039(5) 0.0096(6) -0.0011(5)
P2 0.0269(7) 0.0248(7) 0.0382(8) -0.0009(6) 0.0126(6) -0.0006(5)
F11 0.0562(17) 0.0335(13) 0.0512(16) -0.0042(11) 0.0269(13) -0.0115(12)
F12 0.0562(17) 0.0335(13) 0.0512(16) -0.0042(11) 0.0269(13) -0.0115(12)
F13 0.0325(14) 0.0564(17) 0.0636(19) 0.0018(14) 0.0174(13) 0.0137(13)
F14 0.0325(14) 0.0564(17) 0.0636(19) 0.0018(14) 0.0174(13) 0.0137(13)
F15 0.0477(16) 0.0593(17) 0.0313(13) -0.0100(12) 0.0140(12) -0.0115(13)
F16 0.0477(16) 0.0593(17) 0.0313(13) -0.0100(12) 0.0140(12) -0.0115(13)
F21 0.0430(18) 0.122(3) 0.089(3) -0.013(2) 0.0294(18) 0.023(2)
F22 0.0430(18) 0.122(3) 0.089(3) -0.013(2) 0.0294(18) 0.023(2)
F23 0.083(7) 0.047(5) 0.205(15) -0.047(7) -0.057(8) 0.005(4)
F24 0.083(7) 0.047(5) 0.205(15) -0.047(7) -0.057(8) 0.005(4)
F25 0.074(5) 0.167(13) 0.054(5) 0.057(6) 0.027(4) 0.052(6)
F26 0.074(5) 0.167(13) 0.054(5) 0.057(6) 0.027(4) 0.052(6)
F33 0.054(5) 0.150(11) 0.056(5) -0.066(6) -0.013(3) 0.040(6)
F34 0.054(5) 0.150(11) 0.056(5) -0.066(6) -0.013(3) 0.040(6)
F35 0.34(2) 0.035(4) 0.198(14) 0.044(7) 0.224(17) 0.040(8)
F36 0.34(2) 0.035(4) 0.198(14) 0.044(7) 0.224(17) 0.040(8)
C101 0.046(4) 0.052(4) 0.045(4) 0.009(3) 0.024(3) 0.011(3)
C102 0.070(5) 0.047(4) 0.068(5) 0.007(4) 0.039(4) 0.008(4)
N101 0.041(3) 0.031(3) 0.040(3) 0.002(2) 0.016(2) 0.006(2)
N102 0.103(7) 0.034(3) 0.114(7) -0.001(4) 0.068(6) 0.018(4)
O101 0.074(4) 0.074(4) 0.037(3) 0.000(3) 0.007(3) 0.019(3)
O102 0.040(3) 0.049(3) 0.085(4) 0.010(3) 0.026(3) 0.001(2)
O103 0.083(6) 0.063(5) 0.404(19) -0.037(7) 0.134(9) -0.010(4)
O104 0.203(10) 0.109(6) 0.092(6) 0.002(5) 0.079(7) 0.058(7)

loop_
_atom_type_symbol
_atom_type_description
_atom_type_scat_dispersion_real
_atom_type_scat_dispersion_imag
_atom_type_scat_source
C C 0.0033 0.0016 'International Tables Vol C Tables 4.2.6.8 and 6.1.1.4'
H H 0.0000 0.0000 'International Tables Vol C Tables 4.2.6.8 and 6.1.1.4'
N N 0.0061 0.0033 'International Tables Vol C Tables 4.2.6.8 and 6.1.1.4'
O O 0.0106 0.0060 'International Tables Vol C Tables 4.2.6.8 and 6.1.1.4'
F F 0.0171 0.0103 'International Tables Vol C Tables 4.2.6.8 and 6.1.1.4'
P P 0.1023 0.0942 'International Tables Vol C Tables 4.2.6.8 and 6.1.1.4'
S S 0.1246 0.1234 'International Tables Vol C Tables 4.2.6.8 and 6.1.1.4'
Ru Ru -1.2594 0.8363 'International Tables Vol C Tables 4.2.6.8 and 6.1.1.4'

loop_
_geom_angle_atom_site_label_1
_geom_angle_atom_site_label_2
_geom_angle_atom_site_label_3
_geom_angle
_geom_angle_site_symmetry_1
_geom_angle_site_symmetry_3
_geom_angle_publ_flag
C9 Ru1 C10 36.70(19) . . ?
C9 Ru1 C11 66.38(19) . . ?
C10 Ru1 C11 37.26(19) . . ?
C9 Ru1 C14 37.2(2) . . ?
C10 Ru1 C14 66.65(19) . . ?
C11 Ru1 C14 78.32(18) . . ?
C9 Ru1 C12 78.13(19) . . ?
C10 Ru1 C12 66.25(19) . . ?
C11 Ru1 C12 36.20(18) . . ?
C14 Ru1 C12 66.2(2) . . ?
C9 Ru1 C13 66.0(2) . . ?
C10 Ru1 C13 78.37(19) . . ?
C11 Ru1 C13 66.15(19) . . ?
C14 Ru1 C13 36.2(2) . . ?
C12 Ru1 C13 37.21(19) . . ?
C9 Ru1 S1 116.07(15) . . ?
C10 Ru1 S1 89.45(14) . . ?
C11 Ru1 S1 89.88(13) . . ?
C14 Ru1 S1 153.29(15) . . ?
C12 Ru1 S1 116.24(14) . . ?
C13 Ru1 S1 153.44(14) . . ?
C9 Ru1 S2 87.68(15) . . ?
C10 Ru1 S2 112.00(14) . . ?
C11 Ru1 S2 149.18(14) . . ?
C14 Ru1 S2 91.14(15) . . ?
C12 Ru1 S2 156.39(14) . . ?
C13 Ru1 S2 119.51(14) . . ?
S1 Ru1 S2 86.89(5) . . ?
C9 Ru1 S3 158.02(15) . . ?
C10 Ru1 S3 148.78(15) . . ?
C11 Ru1 S3 111.83(14) . . ?
C14 Ru1 S3 121.14(15) . . ?
C12 Ru1 S3 88.58(13) . . ?
C13 Ru1 S3 92.83(14) . . ?
S1 Ru1 S3 85.45(5) . . ?
S2 Ru1 S3 98.47(5) . . ?
C3 S1 C2 100.4(3) . . ?
C3 S1 Ru1 105.39(19) . . ?
C2 S1 Ru1 106.11(19) . . ?
C8 S2 C1 99.7(3) . . ?
C8 S2 Ru1 115.81(19) . . ?
C1 S2 Ru1 102.3(2) . . ?
C4 S3 C5 102.6(3) . . ?
C4 S3 Ru1 106.29(18) . . ?
C5 S3 Ru1 117.8(2) . . ?
C2 C1 S2 111.7(4) . . ?
C1 C2 S1 110.1(4) . . ?
C4 C3 S1 112.1(4) . . ?
C3 C4 S3 108.4(4) . . ?
C6 C5 S3 114.2(4) . . ?
C5 C6 C7 115.1(5) . . ?
C8 C7 C6 116.3(5) . . ?
C7 C8 S2 112.4(4) . . ?
C10 C9 C14 120.7(5) . . ?
C10 C9 C15 119.1(5) . . ?
C14 C9 C15 120.2(5) . . ?
C10 C9 Ru1 71.9(3) . . ?
C14 C9 Ru1 72.1(3) . . ?
C15 C9 Ru1 131.2(4) . . ?
C9 C10 C11 119.2(5) . . ?
C9 C10 C16 121.7(5) . . ?
C11 C10 C16 119.1(5) . . ?
C9 C10 Ru1 71.4(3) . . ?
C11 C10 Ru1 71.5(3) . . ?
C16 C10 Ru1 129.4(4) . . ?
C12 C11 C10 120.5(5) . . ?
C12 C11 C17 120.3(5) . . ?
C10 C11 C17 119.2(5) . . ?
C12 C11 Ru1 72.4(3) . . ?
C10 C11 Ru1 71.3(3) . . ?
C17 C11 Ru1 130.2(4) . . ?
C11 C12 C13 120.2(5) . . ?
C11 C12 C18 121.4(5) . . ?
C13 C12 C18 118.4(5) . . ?
C11 C12 Ru1 71.4(3) . . ?
C13 C12 Ru1 72.1(3) . . ?
C18 C12 Ru1 129.8(4) . . ?
C14 C13 C12 119.3(5) . . ?
C14 C13 C19 121.4(5) . . ?
C12 C13 C19 119.2(5) . . ?
C14 C13 Ru1 71.0(3) . . ?
C12 C13 Ru1 70.7(3) . . ?
C19 C13 Ru1 131.8(4) . . ?
C13 C14 C9 120.0(5) . . ?
C13 C14 C20 121.2(5) . . ?
C9 C14 C20 118.8(5) . . ?
C13 C14 Ru1 72.8(3) . . ?
C9 C14 Ru1 70.7(3) . . ?
C20 C14 Ru1 129.8(4) . . ?
F13 P1 F11 89.8(2) . . ?
F13 P1 F16 90.6(2) . . ?
F11 P1 F16 90.2(2) . . ?
F13 P1 F14 179.7(3) . . ?
F11 P1 F14 90.3(2) . . ?
F16 P1 F14 89.8(2) . . ?
F13 P1 F12 90.6(2) . . ?
F11 P1 F12 179.6(3) . . ?
F16 P1 F12 90.0(2) . . ?
F14 P1 F12 89.3(2) . . ?
F13 P1 F15 89.4(2) . . ?
F11 P1 F15 90.3(2) . . ?
F16 P1 F15 179.5(2) . . ?
F14 P1 F15 90.2(2) . . ?
F12 P1 F15 89.5(2) . . ?
F36 P2 F24 52.8(9) . . ?
F36 P2 F33 93.8(10) . . ?
F24 P2 F33 146.5(10) . . ?
F36 P2 F25 149.2(10) . . ?
F24 P2 F25 96.6(10) . . ?
F33 P2 F25 116.6(10) . . ?
F36 P2 F35 177.4(9) . . ?
F24 P2 F35 124.6(10) . . ?
F33 P2 F35 88.8(9) . . ?
F25 P2 F35 28.2(9) . . ?
F36 P2 F21 90.5(5) . . ?
F24 P2 F21 90.8(5) . . ?
F33 P2 F21 86.6(4) . . ?
F25 P2 F21 86.9(4) . . ?
F35 P2 F21 90.0(5) . . ?
F36 P2 F23 122.2(11) . . ?
F24 P2 F23 174.6(9) . . ?
F33 P2 F23 28.8(9) . . ?
F25 P2 F23 88.6(9) . . ?
F35 P2 F23 60.4(9) . . ?
F21 P2 F23 91.2(5) . . ?
F36 P2 F22 90.9(5) . . ?
F24 P2 F22 89.5(5) . . ?
F33 P2 F22 93.9(4) . . ?
F25 P2 F22 91.7(4) . . ?
F35 P2 F22 88.7(5) . . ?
F21 P2 F22 178.5(3) . . ?
F23 P2 F22 88.6(5) . . ?
F36 P2 F26 37.8(8) . . ?
F24 P2 F26 90.3(9) . . ?
F33 P2 F26 56.7(8) . . ?
F25 P2 F26 172.9(9) . . ?
F35 P2 F26 144.7(10) . . ?
F21 P2 F26 94.7(4) . . ?
F23 P2 F26 84.5(9) . . ?
F22 P2 F26 86.7(4) . . ?
F36 P2 F34 91.9(9) . . ?
F24 P2 F34 39.2(8) . . ?
F33 P2 F34 174.2(9) . . ?
F25 P2 F34 57.6(8) . . ?
F35 P2 F34 85.5(9) . . ?
F21 P2 F34 92.3(3) . . ?
F23 P2 F34 145.7(10) . . ?
F22 P2 F34 87.1(4) . . ?
F26 P2 F34 129.1(9) . . ?
O102 N101 O101 123.5(6) . . ?
O102 N101 C101 118.1(6) . . ?
O101 N101 C101 118.4(6) . . ?
O103 N102 O104 124.5(11) . . ?
O103 N102 C102 121.8(11) . . ?
O104 N102 C102 113.7(9) . . ?

loop_
_geom_bond_atom_site_label_1
_geom_bond_atom_site_label_2
_geom_bond_distance
_geom_bond_site_symmetry_2
_geom_bond_publ_flag
Ru1 C9 2.242(5) . ?
Ru1 C10 2.249(5) . ?
Ru1 C11 2.252(5) . ?
Ru1 C14 2.260(5) . ?
Ru1 C12 2.266(5) . ?
Ru1 C13 2.284(5) . ?
Ru1 S1 2.3151(13) . ?
Ru1 S2 2.3341(13) . ?
Ru1 S3 2.3410(13) . ?
S1 C3 1.818(5) . ?
S1 C2 1.821(6) . ?
S2 C8 1.816(5) . ?
S2 C1 1.826(6) . ?
S3 C4 1.827(6) . ?
S3 C5 1.835(6) . ?
C1 C2 1.503(8) . ?
C3 C4 1.502(8) . ?
C5 C6 1.516(9) . ?
C6 C7 1.526(9) . ?
C7 C8 1.523(8) . ?
C9 C10 1.414(8) . ?
C9 C14 1.437(8) . ?
C9 C15 1.513(8) . ?
C10 C11 1.438(7) . ?
C10 C16 1.502(7) . ?
C11 C12 1.404(7) . ?
C11 C17 1.508(7) . ?
C12 C13 1.451(7) . ?
C12 C18 1.505(8) . ?
C13 C14 1.411(8) . ?
C13 C19 1.502(8) . ?
C14 C20 1.505(7) . ?
P1 F13 1.583(4) . ?
P1 F11 1.593(4) . ?
P1 F16 1.593(4) . ?
P1 F14 1.593(4) . ?
P1 F12 1.599(4) . ?
P1 F15 1.605(4) . ?
P2 F36 1.491(9) . ?
P2 F24 1.491(9) . ?
P2 F33 1.503(9) . ?
P2 F25 1.523(10) . ?
P2 F35 1.539(9) . ?
P2 F21 1.564(4) . ?
P2 F23 1.568(10) . ?
P2 F22 1.586(4) . ?
P2 F26 1.606(9) . ?
P2 F34 1.614(8) . ?
C101 N101 1.471(8) . ?
C102 N102 1.464(10) . ?
N101 O102 1.210(7) . ?
N101 O101 1.215(7) . ?
N102 O103 1.122(11) . ?
N102 O104 1.256(12) . ?
